data_2208756
loop_
_publ_author_name
'Barnett, Sarah A.'
'Pradon, Juliette'
'Lewis, Thomas C.'
'Tocher, Derek A.'

_publ_section_title
;
 1-Chloro-3,4-dinitrobenzene--1,4-dioxane (1/1)
;
_journal_coeditor_code WN2016
_journal_issue 4
_journal_name_full 'Acta Crystallographica Section E'
_journal_page_first o1662
_journal_page_last o1663
_journal_paper_doi 10.1107/S1600536806011226
_journal_volume 62
_journal_year 2006
_chemical_formula_iupac 'C6 H3 Cl N2 O4, C4  H8 O2'
_chemical_formula_moiety 'C6 H3 Cl N2 O4, C4  H8 O2'
_chemical_formula_sum 'C10 H11 Cl N2 O6'
_chemical_formula_weight 290.66
_chemical_name_systematic
;
4-Chloro-1,2-dinitrobenzene--1,4-dioxane (1/1)
;
_space_group_IT_number 2
_symmetry_cell_setting triclinic
_symmetry_space_group_name_Hall '-P 1'
_symmetry_space_group_name_H-M 'P -1'
_atom_sites_solution_hydrogens 'Found from delta-F'
_atom_sites_solution_primary direct
_atom_sites_solution_secondary 'Difference Fourier synthesis'
_cell_angle_alpha 103.661(2)
_cell_angle_beta 103.909(2)
_cell_angle_gamma 91.718(2)
_cell_formula_units_Z 2
_cell_length_a 8.2976(12)
_cell_length_b 8.7112(13)
_cell_length_c 8.8015(13)
_cell_measurement_reflns_used 3669
_cell_measurement_temperature 150(2)
_cell_measurement_theta_max 28.242
_cell_measurement_theta_min 2.463
_cell_volume 597.52(15)
_computing_cell_refinement 'SAINT (Bruker, 2001)'
_computing_data_collection 'SMART (Bruker, 2001)'
_computing_data_reduction SAINT
_computing_molecular_graphics
;
SHELXTL (Bruker, 2000) and OLEX (Dolomanov <i>et al.</i>,  2003)
;
_computing_publication_material 'SHELXL97 and PLATON (Spek, 2003)'
_computing_structure_refinement 'SHELXL97 (Sheldrick, 1997)'
_computing_structure_solution 'SHELXS97 (Sheldrick, 1997)'
_diffrn_ambient_temperature 150(2)
_diffrn_measured_fraction_theta_full 0.960
_diffrn_measured_fraction_theta_max 0.892
_diffrn_measurement_device_type 'Bruker SMART APEX'
_diffrn_measurement_method 'Narrow-frame \w'
_diffrn_radiation_monochromator graphite
_diffrn_radiation_source 'fine-focus sealed tube'
_diffrn_radiation_type MoK\a
_diffrn_radiation_wavelength 0.71073
_diffrn_reflns_av_R_equivalents 0.0142
_diffrn_reflns_av_sigmaI/netI 0.0224
_diffrn_reflns_limit_h_max 10
_diffrn_reflns_limit_h_min -10
_diffrn_reflns_limit_k_max 11
_diffrn_reflns_limit_k_min -11
_diffrn_reflns_limit_l_max 11
_diffrn_reflns_limit_l_min -11
_diffrn_reflns_number 4424
_diffrn_reflns_theta_full 26.00
_diffrn_reflns_theta_max 28.24
_diffrn_reflns_theta_min 2.42
_diffrn_standards_decay_% 0
_diffrn_standards_interval_count 0
_diffrn_standards_interval_time 0
_diffrn_standards_number 0
_exptl_absorpt_coefficient_mu 0.346
_exptl_absorpt_correction_T_max 0.856
_exptl_absorpt_correction_T_min 0.738
_exptl_absorpt_correction_type multi-scan
_exptl_absorpt_process_details '(SADABS; Bruker, 2001)'
_exptl_crystal_colour Yellow
_exptl_crystal_density_diffrn 1.616
_exptl_crystal_density_method 'not measured'
_exptl_crystal_description Block
_exptl_crystal_F_000 300
_exptl_crystal_size_max 0.86
_exptl_crystal_size_mid 0.67
_exptl_crystal_size_min 0.45
_refine_diff_density_max 0.364
_refine_diff_density_min -0.317
_refine_ls_extinction_method none
_refine_ls_goodness_of_fit_ref 1.072
_refine_ls_hydrogen_treatment refall
_refine_ls_matrix_type full
_refine_ls_number_parameters 216
_refine_ls_number_reflns 2647
_refine_ls_number_restraints 0
_refine_ls_restrained_S_all 1.072
_refine_ls_R_factor_all 0.0317
_refine_ls_R_factor_gt 0.0307
_refine_ls_shift/su_max 0.000
_refine_ls_shift/su_mean 0.000
_refine_ls_structure_factor_coef Fsqd
_refine_ls_weighting_details 'calc w=1/[\s^2^(Fo^2^)+(0.0478P)^2^+0.1587P] where P=(Fo^2^+2Fc^2^)/3'
_refine_ls_weighting_scheme calc
_refine_ls_wR_factor_gt 0.0834
_refine_ls_wR_factor_ref 0.0843
_reflns_number_gt 2529
_reflns_number_total 2650
_reflns_threshold_expression I>2\s(I)
_cod_data_source_file wn2016.cif
_cod_data_source_block I
_cod_depositor_comments
;
The following automatic conversions were performed:
'_symmetry_cell_setting' value 'Triclinic' changed to 'triclinic'
according to '/home/saulius/struct/CIF-dictionaries/cif_core.dic'
dictionary named 'cif_core.dic' version 2.4.1 from 2010-06-29.

Automatic conversion script
Id: cif_fix_enum 1527 2010-12-29 10:47:43Z saulius 

The following automatic conversions were performed:

'_symmetry_cell_setting' value 'Triclinic' changed to 'triclinic'
according to /home/saulius/struct/CIF-dictionaries/cif_core.dic
dictionary named 'cif_core.dic' version 2.4.1 from 2010-06-29.

Automatic conversion script
Id: cif_fix_values 1715 2011-07-08 13:25:40Z adriana 

The following automatic conversions were performed:

'_atom_sites_solution_primary' value 'Direct methods' was changed to
'direct'.

Automatic conversion script
Id: cif_fix_values 6452 2018-10-05 10:23:21Z andrius 
;
_cod_database_code 2208756
_cod_database_fobs_code 2208756

loop_
_symmetry_equiv_pos_as_xyz
'x, y, z'
'-x, -y, -z'

loop_
_atom_site_type_symbol
_atom_site_label
_atom_site_fract_x
_atom_site_fract_y
_atom_site_fract_z
_atom_site_U_iso_or_equiv
_atom_site_adp_type
_atom_site_calc_flag
_atom_site_occupancy
C C1 0.01692(14) 0.14991(13) 0.38735(13) 0.0189(2) Uani d 1
C C2 0.13820(13) 0.25986(13) 0.49998(13) 0.0182(2) Uani d 1
C C3 0.09882(14) 0.37166(13) 0.62157(13) 0.0198(2) Uani d 1
H H3 0.1791(19) 0.4482(18) 0.6968(18) 0.024(4) Uiso d 1
C C4 -0.06714(14) 0.36928(13) 0.62793(13) 0.0205(2) Uani d 1
C C5 -0.18948(14) 0.25951(15) 0.51873(14) 0.0233(2) Uani d 1
H H5 -0.304(2) 0.262(2) 0.526(2) 0.035(4) Uiso d 1
C C6 -0.14693(14) 0.14773(14) 0.39675(14) 0.0218(2) Uani d 1
H H6 -0.2275(19) 0.0712(18) 0.3186(18) 0.022(3) Uiso d 1
Cl Cl1 -0.11770(4) 0.50731(4) 0.78178(4) 0.02978(11) Uani d 1
N N1 0.05511(12) 0.04236(11) 0.24729(11) 0.0204(2) Uani d 1
O O1 -0.00297(12) -0.09537(10) 0.21122(11) 0.0300(2) Uani d 1
O O2 0.13920(12) 0.09876(11) 0.17386(10) 0.0295(2) Uani d 1
N N2 0.31546(12) 0.25335(12) 0.50183(11) 0.0217(2) Uani d 1
O O3 0.36588(11) 0.12279(11) 0.46586(11) 0.0301(2) Uani d 1
O O4 0.40217(11) 0.37924(11) 0.54379(12) 0.0318(2) Uani d 1
C C7 0.50812(15) 0.71687(15) 0.86037(14) 0.0265(3) Uani d 1
H H7A 0.512(2) 0.821(2) 0.8349(19) 0.034(4) Uiso d 1
H H7B 0.533(2) 0.635(2) 0.772(2) 0.036(4) Uiso d 1
C C8 0.62967(15) 0.72245(16) 1.01944(15) 0.0264(3) Uani d 1
H H8A 0.6304(19) 0.6196(19) 1.0408(18) 0.026(4) Uiso d 1
H H8B 0.746(2) 0.756(2) 1.020(2) 0.040(4) Uiso d 1
C C9 0.42101(16) 0.79512(16) 1.15303(14) 0.0273(3) Uani d 1
H H9A 0.414(2) 0.695(2) 1.1806(18) 0.029(4) Uiso d 1
H H9B 0.398(2) 0.875(2) 1.237(2) 0.039(4) Uiso d 1
C C10 0.29983(16) 0.78846(16) 0.99319(15) 0.0272(3) Uani d 1
H H10A 0.297(2) 0.891(2) 0.970(2) 0.037(4) Uiso d 1
H H10B 0.186(2) 0.757(2) 0.991(2) 0.035(4) Uiso d 1
O O5 0.34241(11) 0.67501(10) 0.86581(10) 0.0258(2) Uani d 1
O O6 0.58807(11) 0.83433(11) 1.14873(10) 0.0273(2) Uani d 1

loop_
_atom_site_aniso_label
_atom_site_aniso_U_11
_atom_site_aniso_U_22
_atom_site_aniso_U_33
_atom_site_aniso_U_12
_atom_site_aniso_U_13
_atom_site_aniso_U_23
C1 0.0205(5) 0.0180(5) 0.0177(5) 0.0016(4) 0.0039(4) 0.0044(4)
C2 0.0155(5) 0.0194(5) 0.0203(5) 0.0011(4) 0.0046(4) 0.0058(4)
C3 0.0193(5) 0.0190(5) 0.0204(5) 0.0002(4) 0.0045(4) 0.0046(4)
C4 0.0223(5) 0.0211(5) 0.0207(5) 0.0051(4) 0.0083(4) 0.0068(4)
C5 0.0170(5) 0.0298(6) 0.0248(5) 0.0025(4) 0.0055(4) 0.0099(5)
C6 0.0179(5) 0.0246(6) 0.0211(5) -0.0012(4) 0.0014(4) 0.0067(4)
Cl1 0.02999(17) 0.03041(18) 0.02956(17) 0.00620(12) 0.01481(12) 0.00096(12)
N1 0.0198(4) 0.0199(5) 0.0190(4) 0.0023(3) 0.0018(3) 0.0031(4)
O1 0.0339(5) 0.0195(4) 0.0312(4) -0.0023(3) 0.0049(4) 0.0000(3)
O2 0.0367(5) 0.0284(5) 0.0260(4) 0.0016(4) 0.0151(4) 0.0047(3)
N2 0.0168(4) 0.0261(5) 0.0198(4) 0.0005(4) 0.0047(3) 0.0017(4)
O3 0.0229(4) 0.0300(5) 0.0334(5) 0.0083(3) 0.0067(4) 0.0005(4)
O4 0.0217(4) 0.0307(5) 0.0390(5) -0.0074(4) 0.0089(4) 0.0010(4)
C7 0.0261(6) 0.0276(6) 0.0228(5) -0.0011(5) 0.0077(5) -0.0002(5)
C8 0.0224(6) 0.0268(6) 0.0258(6) 0.0001(5) 0.0058(4) -0.0009(5)
C9 0.0252(6) 0.0327(7) 0.0218(5) -0.0001(5) 0.0070(5) 0.0017(5)
C10 0.0240(6) 0.0301(6) 0.0242(6) 0.0034(5) 0.0061(5) 0.0002(5)
O5 0.0224(4) 0.0267(4) 0.0223(4) -0.0012(3) 0.0034(3) -0.0027(3)
O6 0.0239(4) 0.0292(5) 0.0225(4) -0.0033(3) 0.0045(3) -0.0036(3)

loop_
_atom_type_symbol
_atom_type_description
_atom_type_scat_dispersion_real
_atom_type_scat_dispersion_imag
_atom_type_scat_source
C C 0.0033 0.0016 'International Tables Vol C Tables 4.2.6.8 and 6.1.1.4'
H H 0.0000 0.0000 'International Tables Vol C Tables 4.2.6.8 and 6.1.1.4'
N N 0.0061 0.0033 'International Tables Vol C Tables 4.2.6.8 and 6.1.1.4'
O O 0.0106 0.0060 'International Tables Vol C Tables 4.2.6.8 and 6.1.1.4'
Cl Cl 0.1484 0.1585 'International Tables Vol C Tables 4.2.6.8 and 6.1.1.4'

loop_
_geom_angle_atom_site_label_1
_geom_angle_atom_site_label_2
_geom_angle_atom_site_label_3
_geom_angle
C6 C1 C2 120.56(10)
C6 C1 N1 117.89(10)
C2 C1 N1 121.33(10)
C3 C2 C1 121.33(10)
C3 C2 N2 117.30(9)
C1 C2 N2 121.19(10)
C2 C3 C4 117.37(10)
C2 C3 H3 122.1(9)
C4 C3 H3 120.5(9)
C5 C4 C3 122.32(10)
C5 C4 Cl1 119.85(9)
C3 C4 Cl1 117.82(9)
C4 C5 C6 119.34(10)
C4 C5 H5 120.1(10)
C6 C5 H5 120.6(10)
C1 C6 C5 119.06(10)
C1 C6 H6 119.0(9)
C5 C6 H6 121.9(9)
O1 N1 O2 125.13(10)
O1 N1 C1 117.35(9)
O2 N1 C1 117.50(9)
O4 N2 O3 124.94(10)
O4 N2 C2 117.27(10)
O3 N2 C2 117.76(9)
O5 C7 C8 110.53(10)
O5 C7 H7A 108.9(10)
C8 C7 H7A 110.4(10)
O5 C7 H7B 107.0(10)
C8 C7 H7B 110.9(10)
H7A C7 H7B 109.0(13)
O6 C8 C7 110.89(10)
O6 C8 H8A 109.6(9)
C7 C8 H8A 110.3(9)
O6 C8 H8B 106.8(10)
C7 C8 H8B 111.9(10)
H8A C8 H8B 107.3(14)
O6 C9 C10 111.09(10)
O6 C9 H9A 109.7(10)
C10 C9 H9A 110.3(9)
O6 C9 H9B 106.5(11)
C10 C9 H9B 110.7(11)
H9A C9 H9B 108.3(14)
O5 C10 C9 110.50(10)
O5 C10 H10A 110.2(10)
C9 C10 H10A 110.8(11)
O5 C10 H10B 106.6(10)
C9 C10 H10B 113.0(10)
H10A C10 H10B 105.5(14)
C7 O5 C10 109.34(9)
C9 O6 C8 109.74(9)

loop_
_geom_bond_atom_site_label_1
_geom_bond_atom_site_label_2
_geom_bond_distance
C1 C6 1.3816(16)
C1 C2 1.3881(15)
C1 N1 1.4691(14)
C2 C3 1.3768(15)
C2 N2 1.4700(14)
C3 C4 1.3913(15)
C3 H3 0.938(15)
C4 C5 1.3811(16)
C4 Cl1 1.7291(11)
C5 C6 1.3908(17)
C5 H5 0.969(17)
C6 H6 0.949(15)
N1 O1 1.2184(13)
N1 O2 1.2215(13)
N2 O4 1.2208(13)
N2 O3 1.2210(14)
C7 O5 1.4267(14)
C7 C8 1.5052(18)
C7 H7A 0.982(17)
C7 H7B 0.990(17)
C8 O6 1.4314(14)
C8 H8A 0.958(16)
C8 H8B 0.996(19)
C9 O6 1.4292(15)
C9 C10 1.5071(17)
C9 H9A 0.962(17)
C9 H9B 0.951(18)
C10 O5 1.4306(14)
C10 H10A 0.964(18)
C10 H10B 0.973(17)

loop_
_geom_hbond_atom_site_label_D
_geom_hbond_atom_site_label_H
_geom_hbond_atom_site_label_A
_geom_hbond_site_symmetry_A
_geom_hbond_distance_DH
_geom_hbond_distance_HA
_geom_hbond_distance_DA
_geom_hbond_angle_DHA
C3 H3 O5 . 0.938(15) 2.331(15) 3.2553(14) 168.3(13)
C5 H5 O4 1_455 0.969(17) 2.697(18) 3.6166(16) 158.7(13)
C6 H6 O6 1_444 0.949(15) 2.468(15) 3.4017(14) 168.1(12)
C7 H7B O4 . 0.990(17) 2.624(17) 3.4618(16) 142.5(13)
C8 H8B O1 1_666 0.996(19) 2.446(18) 3.2604(16) 138.6(13)
C9 H9B O3 1_566 0.951(18) 2.649(18) 3.5930(16) 172.3(14)

loop_
_geom_torsion_atom_site_label_1
_geom_torsion_atom_site_label_2
_geom_torsion_atom_site_label_3
_geom_torsion_atom_site_label_4
_geom_torsion
C6 C1 C2 C3 -1.45(17)
N1 C1 C2 C3 173.08(10)
C6 C1 C2 N2 173.60(10)
N1 C1 C2 N2 -11.86(16)
C1 C2 C3 C4 0.51(17)
N2 C2 C3 C4 -174.73(10)
C2 C3 C4 C5 0.50(17)
C2 C3 C4 Cl1 179.11(8)
C3 C4 C5 C6 -0.58(18)
Cl1 C4 C5 C6 -179.16(9)
C2 C1 C6 C5 1.35(17)
N1 C1 C6 C5 -173.37(10)
C4 C5 C6 C1 -0.36(17)
C6 C1 N1 O1 -47.53(14)
C2 C1 N1 O1 137.79(11)
C6 C1 N1 O2 130.77(11)
C2 C1 N1 O2 -43.91(15)
C3 C2 N2 O4 -37.51(14)
C1 C2 N2 O4 147.24(11)
C3 C2 N2 O3 140.47(11)
C1 C2 N2 O3 -34.78(15)
O5 C7 C8 O6 -58.54(13)
O6 C9 C10 O5 57.95(14)
C8 C7 O5 C10 58.67(13)
C9 C10 O5 C7 -58.31(13)
C10 C9 O6 C8 -56.48(14)
C7 C8 O6 C9 56.69(13)

loop_
_cod_related_entry_id
_cod_related_entry_database
_cod_related_entry_code
1 ChemSpider 21128450
